data_1561983
loop_
_publ_author_name
'Ward, Matthew D.'
'Lee, Minseong'
'Choi, Eun Sang'
'Ibers, James A.'

_publ_section_title
;
 Synthesis and characterization of the quaternary scandium uranium
 selenide CsScUSe3(Se2)
;
_journal_name_full 'Journal of Solid State Chemistry'
_journal_page_first 307
_journal_page_last 311
_journal_paper_doi 10.1016/j.jssc.2015.03.011
_journal_volume 226
_journal_year 2015
_chemical_formula_moiety 'Cs Sc Se5 U'
_chemical_formula_sum 'Cs Sc Se5 U'
_chemical_formula_weight 810.70
_space_group_crystal_system orthorhombic
_space_group_IT_number 63
_space_group_name_Hall '-C 2c 2'
_space_group_name_H-M_alt 'C m c m'
_atom_sites_solution_hydrogens .
_cell_angle_alpha 90
_cell_angle_beta 90
_cell_angle_gamma 90
_cell_formula_units_Z 4
_cell_length_a 4.0080(2)
_cell_length_b 21.3652(8)
_cell_length_c 10.6229(4)
_cell_measurement_reflns_used 943
_cell_measurement_temperature 100(2)
_cell_measurement_theta_max 32.14
_cell_measurement_theta_min 2.70
_cell_volume 909.66(7)
_computing_cell_refinement 'Bruker SAINT'
_computing_data_collection 'Bruker APEX2'
_computing_data_reduction 'Bruker SAINT'
_computing_molecular_graphics 'Crystalmaker (Palmer, 2013)'
_computing_publication_material 'SHELXL-2014 (Sheldrick, 2014)'
_computing_structure_refinement 'SHELXL-2014 (Sheldrick, 2014)'
_computing_structure_solution 'SHELXS-2014 (Sheldrick, 2014)'
_diffrn_ambient_temperature 100(2)
_diffrn_measured_fraction_theta_full 0.998
_diffrn_measured_fraction_theta_max 0.994
_diffrn_measurement_device_type 'Bruker APEX-II CCD'
_diffrn_measurement_method '\f and \w scans'
_diffrn_radiation_type MoK\a
_diffrn_radiation_wavelength 0.71073
_diffrn_reflns_av_unetI/netI 0.0395
_diffrn_reflns_Laue_measured_fraction_full 0.998
_diffrn_reflns_Laue_measured_fraction_max 0.994
_diffrn_reflns_limit_h_max 6
_diffrn_reflns_limit_h_min 0
_diffrn_reflns_limit_k_max 32
_diffrn_reflns_limit_k_min 0
_diffrn_reflns_limit_l_max 16
_diffrn_reflns_limit_l_min 0
_diffrn_reflns_number 1067
_diffrn_reflns_point_group_measured_fraction_full 0.998
_diffrn_reflns_point_group_measured_fraction_max 0.994
_diffrn_reflns_theta_full 25.242
_diffrn_reflns_theta_max 33.270
_diffrn_reflns_theta_min 2.704
_exptl_absorpt_coefficient_mu 42.385
_exptl_absorpt_correction_T_max 0.435324
_exptl_absorpt_correction_T_min 0.212800
_exptl_absorpt_correction_type numerical
_exptl_absorpt_process_details 'TWINABS (Sheldrick, 2008)'
_exptl_crystal_colour Black
_exptl_crystal_density_diffrn 5.920
_exptl_crystal_description Plate
_exptl_crystal_F_000 1352
_exptl_crystal_size_max 0.120
_exptl_crystal_size_mid 0.042
_exptl_crystal_size_min 0.021
_refine_diff_density_max 7.655
_refine_diff_density_min -3.551
_refine_diff_density_rms 0.653
_refine_ls_extinction_coef .
_refine_ls_extinction_method none
_refine_ls_goodness_of_fit_ref 1.140
_refine_ls_hydrogen_treatment undef
_refine_ls_matrix_type full
_refine_ls_number_parameters 30
_refine_ls_number_reflns 1067
_refine_ls_number_restraints 0
_refine_ls_restrained_S_all 1.140
_refine_ls_R_factor_all 0.0564
_refine_ls_R_factor_gt 0.0437
_refine_ls_shift/su_max 0.000
_refine_ls_shift/su_mean 0.000
_refine_ls_structure_factor_coef Fsqd
_refine_ls_weighting_details 'w=1/[\s^2^(Fo^2^)+(0.0745P)^2^] where P=(1.0000Fo^2^+0.0000Fc^2^)'
_refine_ls_weighting_scheme calc
_refine_ls_wR_factor_gt 0.1077
_refine_ls_wR_factor_ref 0.1165
_reflns_Friedel_coverage 0.000
_reflns_Friedel_fraction_full .
_reflns_Friedel_fraction_max .
_reflns_number_gt 900
_reflns_number_total 1067
_reflns_threshold_expression 'I > 2\s(I)'
_cod_data_source_file JSSC-2015-226-307.cif
_cod_data_source_block CsScUSe5
_cod_database_code 1561983
_shelx_space_group_comment
;
The symmetry employed for this shelxl refinement is uniquely defined
by the following loop, which should always be used as a source of
symmetry information in preference to the above space-group names.
They are only intended as comments.
;
_shelxl_version_number 2014-1

loop_
_space_group_symop_operation_xyz
'x, y, z'
'-x, -y, z+1/2'
'-x, y, -z+1/2'
'x, -y, -z'
'x+1/2, y+1/2, z'
'-x+1/2, -y+1/2, z+1/2'
'-x+1/2, y+1/2, -z+1/2'
'x+1/2, -y+1/2, -z'
'-x, -y, -z'
'x, y, -z-1/2'
'x, -y, z-1/2'
'-x, y, z'
'-x+1/2, -y+1/2, -z'
'x+1/2, y+1/2, -z-1/2'
'x+1/2, -y+1/2, z-1/2'
'-x+1/2, y+1/2, z'

loop_
_atom_site_label
_atom_site_type_symbol
_atom_site_fract_x
_atom_site_fract_y
_atom_site_fract_z
_atom_site_U_iso_or_equiv
_atom_site_adp_type
_atom_site_occupancy
_atom_site_site_symmetry_order
_atom_site_calc_flag
_atom_site_refinement_flags_posn
_atom_site_refinement_flags_adp
_atom_site_refinement_flags_occupancy
_atom_site_disorder_assembly
_atom_site_disorder_group
U1 U 0.0000 0.61876(3) 0.2500 0.01067(16) Uani 1 4 d S T P . .
Cs1 Cs 0.0000 0.83967(5) 0.2500 0.0163(2) Uani 1 4 d S T P . .
Se1 Se 0.0000 0.20246(5) 0.13869(10) 0.0120(2) Uani 1 2 d S T P . .
Se2 Se 0.0000 0.41471(5) 0.01508(10) 0.0109(2) Uani 1 2 d S T P . .
Se3 Se 0.0000 0.02047(7) 0.2500 0.0111(3) Uani 1 4 d S T P . .
Sc1 Sc 0.0000 0.0000 0.0000 0.0032(4) Uani 1 4 d S T P . .

loop_
_atom_site_aniso_label
_atom_site_aniso_U_11
_atom_site_aniso_U_22
_atom_site_aniso_U_33
_atom_site_aniso_U_23
_atom_site_aniso_U_13
_atom_site_aniso_U_12
U1 0.0111(3) 0.0130(3) 0.0080(2) 0.000 0.000 0.000
Cs1 0.0198(5) 0.0164(5) 0.0126(4) 0.000 0.000 0.000
Se1 0.0134(5) 0.0149(5) 0.0077(4) 0.0008(3) 0.000 0.000
Se2 0.0125(5) 0.0131(5) 0.0070(4) 0.0001(3) 0.000 0.000
Se3 0.0128(7) 0.0139(7) 0.0068(6) 0.000 0.000 0.000
Sc1 0.0031(10) 0.0052(10) 0.0014(9) -0.0001(6) 0.000 0.000

loop_
_atom_type_symbol
_atom_type_description
_atom_type_scat_dispersion_real
_atom_type_scat_dispersion_imag
_atom_type_scat_source
Sc Sc 0.2519 0.3716 'International Tables Vol C Tables 4.2.6.8 and 6.1.1.4'
Se Se -0.0929 2.2259 'International Tables Vol C Tables 4.2.6.8 and 6.1.1.4'
Cs Cs -0.3680 2.1192 'International Tables Vol C Tables 4.2.6.8 and 6.1.1.4'
U U -9.6767 9.6646 'International Tables Vol C Tables 4.2.6.8 and 6.1.1.4'

loop_
_geom_angle_atom_site_label_1
_geom_angle_atom_site_label_2
_geom_angle_atom_site_label_3
_geom_angle
_geom_angle_site_symmetry_1
_geom_angle_site_symmetry_3
Se3 U1 Se3 87.32(4) 5_455 5
Se3 U1 Se2 79.743(18) 5_455 9_565
Se3 U1 Se2 79.743(18) 5 9_565
Se3 U1 Se2 79.743(18) 5_455 2_565
Se3 U1 Se2 79.743(18) 5 2_565
Se2 U1 Se2 151.50(5) 9_565 2_565
Se3 U1 Se1 155.82(2) 5_455 14_556
Se3 U1 Se1 88.25(2) 5 14_556
Se2 U1 Se1 122.72(2) 9_565 14_556
Se2 U1 Se1 76.08(3) 2_565 14_556
Se3 U1 Se1 155.82(2) 5_455 5
Se3 U1 Se1 88.25(2) 5 5
Se2 U1 Se1 76.08(3) 9_565 5
Se2 U1 Se1 122.72(2) 2_565 5
Se1 U1 Se1 47.52(4) 14_556 5
Se3 U1 Se1 88.25(2) 5_455 5_455
Se3 U1 Se1 155.82(2) 5 5_455
Se2 U1 Se1 76.08(3) 9_565 5_455
Se2 U1 Se1 122.72(2) 2_565 5_455
Se1 U1 Se1 104.91(4) 14_556 5_455
Se1 U1 Se1 86.14(3) 5 5_455
Se3 U1 Se1 88.25(2) 5_455 14_456
Se3 U1 Se1 155.82(2) 5 14_456
Se2 U1 Se1 122.72(2) 9_565 14_456
Se2 U1 Se1 76.08(3) 2_565 14_456
Se1 U1 Se1 86.14(3) 14_556 14_456
Se1 U1 Se1 104.91(4) 5 14_456
Se1 U1 Se1 47.52(4) 5_455 14_456
Se3 U1 U1 46.34(2) 5_455 1_455
Se3 U1 U1 133.66(2) 5 1_455
Se2 U1 U1 90.0 9_565 1_455
Se2 U1 U1 90.0 2_565 1_455
Se1 U1 U1 133.068(15) 14_556 1_455
Se1 U1 U1 133.068(15) 5 1_455
Se1 U1 U1 46.932(15) 5_455 1_455
Se1 U1 U1 46.932(15) 14_456 1_455
Se3 U1 U1 133.66(2) 5_455 1_655
Se3 U1 U1 46.34(2) 5 1_655
Se2 U1 U1 90.0 9_565 1_655
Se2 U1 U1 90.0 2_565 1_655
Se1 U1 U1 46.932(15) 14_556 1_655
Se1 U1 U1 46.932(15) 5 1_655
Se1 U1 U1 133.068(15) 5_455 1_655
Se1 U1 U1 133.068(15) 14_456 1_655
U1 U1 U1 180.0 1_455 1_655
Se3 U1 Cs1 136.34(2) 5_455 .
Se3 U1 Cs1 136.34(2) 5 .
Se2 U1 Cs1 104.25(2) 9_565 .
Se2 U1 Cs1 104.25(2) 2_565 .
Se1 U1 Cs1 52.46(2) 14_556 .
Se1 U1 Cs1 52.46(2) 5 .
Se1 U1 Cs1 52.46(2) 5_455 .
Se1 U1 Cs1 52.46(2) 14_456 .
U1 U1 Cs1 90.0 1_455 .
U1 U1 Cs1 90.000(1) 1_655 .
Se2 Cs1 Se2 126.79(5) 14_556 5_455
Se2 Cs1 Se2 68.09(2) 14_556 14_456
Se2 Cs1 Se2 88.39(3) 5_455 14_456
Se2 Cs1 Se2 88.39(3) 14_556 5
Se2 Cs1 Se2 68.09(2) 5_455 5
Se2 Cs1 Se2 126.78(5) 14_456 5
Se2 Cs1 Se1 150.55(3) 14_556 5_455
Se2 Cs1 Se1 80.26(2) 5_455 5_455
Se2 Cs1 Se1 105.741(18) 14_456 5_455
Se2 Cs1 Se1 115.49(2) 5 5_455
Se2 Cs1 Se1 115.49(2) 14_556 14_456
Se2 Cs1 Se1 105.741(18) 5_455 14_456
Se2 Cs1 Se1 80.26(2) 14_456 14_456
Se2 Cs1 Se1 150.55(3) 5 14_456
Se1 Cs1 Se1 36.84(3) 5_455 14_456
Se2 Cs1 Se1 105.741(18) 14_556 5
Se2 Cs1 Se1 115.49(2) 5_455 5
Se2 Cs1 Se1 150.55(3) 14_456 5
Se2 Cs1 Se1 80.26(2) 5 5
Se1 Cs1 Se1 64.75(2) 5_455 5
Se1 Cs1 Se1 76.88(3) 14_456 5
Se2 Cs1 Se1 80.26(2) 14_556 14_556
Se2 Cs1 Se1 150.55(3) 5_455 14_556
Se2 Cs1 Se1 115.49(2) 14_456 14_556
Se2 Cs1 Se1 105.741(18) 5 14_556
Se1 Cs1 Se1 76.88(3) 5_455 14_556
Se1 Cs1 Se1 64.75(2) 14_456 14_556
Se1 Cs1 Se1 36.84(3) 5 14_556
Se2 Cs1 Se3 63.39(2) 14_556 1_565
Se2 Cs1 Se3 63.39(2) 5_455 1_565
Se2 Cs1 Se3 63.39(2) 14_456 1_565
Se2 Cs1 Se3 63.39(2) 5 1_565
Se1 Cs1 Se3 141.559(15) 5_455 1_565
Se1 Cs1 Se3 141.559(15) 14_456 1_565
Se1 Cs1 Se3 141.559(15) 5 1_565
Se1 Cs1 Se3 141.559(15) 14_556 1_565
Se2 Cs1 Cs1 55.956(11) 14_556 1_655
Se2 Cs1 Cs1 124.045(11) 5_455 1_655
Se2 Cs1 Cs1 124.045(11) 14_456 1_655
Se2 Cs1 Cs1 55.956(11) 5 1_655
Se1 Cs1 Cs1 122.374(12) 5_455 1_655
Se1 Cs1 Cs1 122.374(12) 14_456 1_655
Se1 Cs1 Cs1 57.625(12) 5 1_655
Se1 Cs1 Cs1 57.625(12) 14_556 1_655
Se3 Cs1 Cs1 90.0 1_565 1_655
Se2 Cs1 Cs1 124.045(11) 14_556 1_455
Se2 Cs1 Cs1 55.956(11) 5_455 1_455
Se2 Cs1 Cs1 55.956(11) 14_456 1_455
Se2 Cs1 Cs1 124.045(11) 5 1_455
Se1 Cs1 Cs1 57.625(12) 5_455 1_455
Se1 Cs1 Cs1 57.625(12) 14_456 1_455
Se1 Cs1 Cs1 122.374(12) 5 1_455
Se1 Cs1 Cs1 122.374(12) 14_556 1_455
Se3 Cs1 Cs1 90.0 1_565 1_455
Cs1 Cs1 Cs1 180.0 1_655 1_455
Se2 Cs1 Se1 140.944(17) 14_556 9_565
Se2 Cs1 Se1 54.145(19) 5_455 9_565
Se2 Cs1 Se1 140.944(17) 14_456 9_565
Se2 Cs1 Se1 54.145(18) 5 9_565
Se1 Cs1 Se1 61.61(2) 5_455 9_565
Se1 Cs1 Se1 98.16(2) 14_456 9_565
Se1 Cs1 Se1 61.61(2) 5 9_565
Se1 Cs1 Se1 98.16(2) 14_556 9_565
Se3 Cs1 Se1 102.30(2) 1_565 9_565
Cs1 Cs1 Se1 90.0 1_655 9_565
Cs1 Cs1 Se1 90.0 1_455 9_565
Se1 Se1 U1 66.24(2) 10_556 5_445
Se1 Se1 U1 66.24(2) 10_556 5_545
U1 Se1 U1 86.14(3) 5_445 5_545
Se1 Se1 Cs1 71.581(16) 10_556 5_545
U1 Se1 Cs1 135.69(3) 5_445 5_545
U1 Se1 Cs1 89.103(19) 5_545 5_545
Se1 Se1 Cs1 71.581(16) 10_556 5_445
U1 Se1 Cs1 89.103(19) 5_445 5_445
U1 Se1 Cs1 135.69(3) 5_545 5_445
Cs1 Se1 Cs1 64.75(2) 5_545 5_445
Se1 Se1 Cs1 167.70(2) 10_556 9_565
U1 Se1 Cs1 105.30(3) 5_445 9_565
U1 Se1 Cs1 105.30(3) 5_545 9_565
Cs1 Se1 Cs1 118.39(2) 5_545 9_565
Cs1 Se1 Cs1 118.39(2) 5_445 9_565
Sc1 Se2 Sc1 95.22(3) 5 5_455
Sc1 Se2 U1 96.20(3) 5 9_565
Sc1 Se2 U1 96.20(3) 5_455 9_565
Sc1 Se2 Cs1 85.899(18) 5 5_545
Sc1 Se2 Cs1 139.06(4) 5_455 5_545
U1 Se2 Cs1 124.44(3) 9_565 5_545
Sc1 Se2 Cs1 139.06(4) 5 5_445
Sc1 Se2 Cs1 85.899(18) 5_455 5_445
U1 Se2 Cs1 124.44(3) 9_565 5_445
Cs1 Se2 Cs1 68.09(2) 5_545 5_445
Sc1 Se3 Sc1 161.30(7) . 2
Sc1 Se3 U1 96.75(2) . 5_545
Sc1 Se3 U1 96.75(2) 2 5_545
Sc1 Se3 U1 96.75(2) . 5_445
Sc1 Se3 U1 96.75(2) 2 5_445
U1 Se3 U1 87.32(4) 5_545 5_445
Sc1 Se3 Cs1 80.65(3) . 1_545
Sc1 Se3 Cs1 80.65(3) 2 1_545
U1 Se3 Cs1 136.34(2) 5_545 1_545
U1 Se3 Cs1 136.34(2) 5_445 1_545
Se3 Sc1 Se3 180.0 . 9
Se3 Sc1 Se2 87.09(3) . 13
Se3 Sc1 Se2 92.91(3) 9 13
Se3 Sc1 Se2 92.91(3) . 5_445
Se3 Sc1 Se2 87.09(3) 9 5_445
Se2 Sc1 Se2 180.00(3) 13 5_445
Se3 Sc1 Se2 87.09(3) . 13_455
Se3 Sc1 Se2 92.91(3) 9 13_455
Se2 Sc1 Se2 95.22(3) 13 13_455
Se2 Sc1 Se2 84.78(3) 5_445 13_455
Se3 Sc1 Se2 92.91(3) . 5_545
Se3 Sc1 Se2 87.09(3) 9 5_545
Se2 Sc1 Se2 84.78(3) 13 5_545
Se2 Sc1 Se2 95.22(3) 5_445 5_545
Se2 Sc1 Se2 180.00(3) 13_455 5_545
Se3 Sc1 Cs1 61.56(3) . 1_545
Se3 Sc1 Cs1 118.44(3) 9 1_545
Se2 Sc1 Cs1 124.538(19) 13 1_545
Se2 Sc1 Cs1 55.462(19) 5_445 1_545
Se2 Sc1 Cs1 124.538(19) 13_455 1_545
Se2 Sc1 Cs1 55.462(19) 5_545 1_545
Se3 Sc1 Cs1 118.44(3) . 9_565
Se3 Sc1 Cs1 61.56(3) 9 9_565
Se2 Sc1 Cs1 55.462(19) 13 9_565
Se2 Sc1 Cs1 124.538(19) 5_445 9_565
Se2 Sc1 Cs1 55.462(19) 13_455 9_565
Se2 Sc1 Cs1 124.538(19) 5_545 9_565
Cs1 Sc1 Cs1 180.000(17) 1_545 9_565

loop_
_geom_bond_atom_site_label_1
_geom_bond_atom_site_label_2
_geom_bond_distance
_geom_bond_site_symmetry_2
U1 Se3 2.9028(12) 5_455
U1 Se3 2.9028(12) 5
U1 Se2 2.9053(10) 9_565
U1 Se2 2.9053(10) 2_565
U1 Se1 2.9347(8) 14_556
U1 Se1 2.9347(8) 5
U1 Se1 2.9347(8) 5_455
U1 Se1 2.9347(8) 14_456
U1 U1 4.0080(2) 1_455
U1 U1 4.0080(2) 1_655
U1 Cs1 4.7198(12) .
Cs1 Se2 3.5796(10) 14_556
Cs1 Se2 3.5796(10) 5_455
Cs1 Se2 3.5796(10) 14_456
Cs1 Se2 3.5796(10) 5
Cs1 Se1 3.7427(12) 5_455
Cs1 Se1 3.7427(12) 14_456
Cs1 Se1 3.7427(12) 5
Cs1 Se1 3.7427(12) 14_556
Cs1 Se3 3.8628(19) 1_565
Cs1 Cs1 4.0080(2) 1_655
Cs1 Cs1 4.0080(2) 1_455
Cs1 Se1 4.2259(11) 9_565
Se1 Se1 2.365(2) 10_556
Se1 U1 2.9347(8) 5_445
Se1 U1 2.9347(8) 5_545
Se1 Cs1 3.7427(12) 5_545
Se1 Cs1 3.7427(12) 5_445
Se1 Cs1 4.2259(11) 9_565
Se2 Sc1 2.7134(7) 5
Se2 Sc1 2.7134(7) 5_455
Se2 U1 2.9053(10) 9_565
Se2 Cs1 3.5796(10) 5_545
Se2 Cs1 3.5796(10) 5_445
Se3 Sc1 2.6915(3) .
Se3 Sc1 2.6915(3) 2
Se3 U1 2.9028(12) 5_545
Se3 U1 2.9028(12) 5_445
Se3 Cs1 3.8628(19) 1_545
Sc1 Se3 2.6915(3) 9
Sc1 Se2 2.7134(7) 13
Sc1 Se2 2.7134(7) 5_445
Sc1 Se2 2.7134(7) 13_455
Sc1 Se2 2.7134(7) 5_545
Sc1 Cs1 4.3344(8) 1_545
Sc1 Cs1 4.3344(8) 9_565
